data_7056294
loop_
_publ_author_name
'Andro\<s Dubraja, Lidija'
'Molcanov, Kresimir'
'\<Zili\'c, Dijana'
'Kojic-Prodic, Biserka'
'Wenger, Emmanuel'

_publ_section_title
;
 Multifunctionality and size of the chloranilate ligand define the
 topology of transition metal coordination polymers
;
_journal_name_full 'New J. Chem.'
_journal_paper_doi 10.1039/C7NJ01058C
_journal_year 2017
_chemical_compound_source 'synthesis as described'
_chemical_formula_moiety 'C9 H2 Cl3 Mn O7, C10 H8 N2, H2 O'
_chemical_formula_sum 'C19 H12 Cl3 Mn N2 O8'
_chemical_formula_weight 557.6
_space_group_crystal_system monoclinic
_space_group_IT_number 13
_space_group_name_Hall '-P 2yac'
_space_group_name_H-M_alt 'P 1 2/n 1'
_symmetry_cell_setting monoclinic
_symmetry_Int_Tables_number 13
_symmetry_space_group_name_Hall '-P 2yac'
_symmetry_space_group_name_H-M 'P 1 2/n 1'
_atom_sites_solution_hydrogens mixed
_audit_creation_date 2015-03-17T14:27:01-00:00
_audit_creation_method 'WinGX routine CIF_UPDATE'
_audit_update_record
;
2017-03-20 deposited with the CCDC.
2017-06-06 downloaded from the CCDC.
;
_cell_angle_alpha 90
_cell_angle_beta 100.503(2)
_cell_angle_gamma 90
_cell_formula_units_Z 4
_cell_length_a 9.9052(2)
_cell_length_b 8.35100(10)
_cell_length_c 25.7006(5)
_cell_measurement_reflns_used 6788
_cell_measurement_temperature 293(2)
_cell_measurement_theta_max 75.6237
_cell_measurement_theta_min 3.4952
_cell_measurement_wavelength 1.54179
_cell_volume 2090.29(7)
_computing_cell_refinement
;
        CrysAlisPro, Agilent Technologies,
        Version 1.171.36.20 (release 27-06-2012 CrysAlis171 .NET)
        (compiled Jul 11 2012,15:38:31)
;
_computing_data_collection
;
        CrysAlisPro, Agilent Technologies,
        Version 1.171.36.20 (release 27-06-2012 CrysAlis171 .NET)
        (compiled Jul 11 2012,15:38:31)
;
_computing_data_reduction
;
        CrysAlisPro, Agilent Technologies,
        Version 1.171.36.20 (release 27-06-2012 CrysAlis171 .NET)
        (compiled Jul 11 2012,15:38:31)
;
_computing_molecular_graphics 'Ortep-3 for Windows (Farrugia, 1997)'
_computing_publication_material 'WinGX publication routines (Farrugia, 1999)'
_computing_structure_refinement 'SHELXL-2013 (Sheldrick, 2013)'
_computing_structure_solution 'SHELXS-97 (Sheldrick, 1997)'
_diffrn_ambient_temperature 293(2)
_diffrn_detector_area_resol_mean 10.4323
_diffrn_measured_fraction_theta_full 0.998
_diffrn_measured_fraction_theta_max 0.988
_diffrn_measurement_device_type 'Xcalibur, Ruby, Nova'
_diffrn_measurement_method '\w scans'
_diffrn_orient_matrix_UB_11 -0.1114311
_diffrn_orient_matrix_UB_12 0.0580651
_diffrn_orient_matrix_UB_13 -0.0459418
_diffrn_orient_matrix_UB_21 -0.1073707
_diffrn_orient_matrix_UB_22 -0.0074049
_diffrn_orient_matrix_UB_23 0.0363904
_diffrn_orient_matrix_UB_31 0.032425
_diffrn_orient_matrix_UB_32 0.1750145
_diffrn_orient_matrix_UB_33 0.0168109
_diffrn_radiation_monochromator mirror
_diffrn_radiation_probe x-ray
_diffrn_radiation_type CuK\a
_diffrn_radiation_wavelength 1.54184
_diffrn_reflns_av_R_equivalents 0.0327
_diffrn_reflns_av_unetI/netI 0.0409
_diffrn_reflns_Laue_measured_fraction_full 0.998
_diffrn_reflns_Laue_measured_fraction_max 0.988
_diffrn_reflns_limit_h_max 11
_diffrn_reflns_limit_h_min -12
_diffrn_reflns_limit_k_max 10
_diffrn_reflns_limit_k_min -5
_diffrn_reflns_limit_l_max 32
_diffrn_reflns_limit_l_min -31
_diffrn_reflns_number 11047
_diffrn_reflns_point_group_measured_fraction_full 0.998
_diffrn_reflns_point_group_measured_fraction_max 0.988
_diffrn_reflns_theta_full 67.684
_diffrn_reflns_theta_max 75.81
_diffrn_reflns_theta_min 3.498
_exptl_absorpt_coefficient_mu 9.15
_exptl_absorpt_correction_T_max 1
_exptl_absorpt_correction_T_min 0.48581
_exptl_absorpt_correction_type multi-scan
_exptl_absorpt_process_details
;
        CrysAlisPro, Agilent Technologies,
        Version 1.171.36.20 (release 27-06-2012 CrysAlis171 .NET)
        (compiled Jul 11 2012,15:38:31)
        Empirical absorption correction using spherical harmonics,
 implemented in SCALE3 ABSPACK scaling algorithm.
;
_exptl_crystal_colour 'dark red'
_exptl_crystal_density_diffrn 1.772
_exptl_crystal_density_method 'not measured'
_exptl_crystal_description prism
_exptl_crystal_F_000 1120
_exptl_crystal_size_max 0.22
_exptl_crystal_size_mid 0.19
_exptl_crystal_size_min 0.18
_refine_diff_density_max 0.622
_refine_diff_density_min -0.406
_refine_diff_density_rms 0.079
_refine_ls_extinction_method none
_refine_ls_goodness_of_fit_ref 1.065
_refine_ls_hydrogen_treatment mixed
_refine_ls_matrix_type full
_refine_ls_number_parameters 314
_refine_ls_number_reflns 4312
_refine_ls_number_restraints 6
_refine_ls_restrained_S_all 1.065
_refine_ls_R_factor_all 0.0489
_refine_ls_R_factor_gt 0.0455
_refine_ls_shift/su_max 0.001
_refine_ls_shift/su_mean 0
_refine_ls_structure_factor_coef Fsqd
_refine_ls_weighting_details 'w=1/[\s^2^(Fo^2^)+(0.0676P)^2^+2.1993P] where P=(Fo^2^+2Fc^2^)/3'
_refine_ls_weighting_scheme calc
_refine_ls_wR_factor_gt 0.1251
_refine_ls_wR_factor_ref 0.1277
_reflns_number_gt 4034
_reflns_number_total 4312
_reflns_threshold_expression 'I > 2\s(I)'
_cod_data_source_file c7nj01058c2.cif
_cod_data_source_block kompleks-mn-bipy-18k_2
_cod_database_code 7056294

loop_
_symmetry_equiv_pos_site_id
_symmetry_equiv_pos_as_xyz
1 x,y,z
2 1/2-x,y,1/2-z
3 -x,-y,-z
4 1/2+x,-y,1/2+z

loop_
_atom_site_label
_atom_site_type_symbol
_atom_site_fract_x
_atom_site_fract_y
_atom_site_fract_z
_atom_site_U_iso_or_equiv
_atom_site_adp_type
_atom_site_occupancy
_atom_site_calc_flag
Mn1 Mn 0.64844(5) 0.08207(5) 0.65751(2) 0.02871(14) Uani 1 d
Cl1 Cl 1.07727(8) 0.40518(9) 0.74691(4) 0.0479(2) Uani 1 d
O1 O 0.5945(2) 0.3412(2) 0.64510(9) 0.0391(5) Uani 1 d
O2 O 0.8286(2) 0.2215(2) 0.69223(8) 0.0332(4) Uani 1 d
C1 C 0.6837(3) 0.4416(3) 0.66365(11) 0.0305(6) Uani 1 d
C2 C 0.8197(3) 0.3736(3) 0.69189(10) 0.0281(5) Uani 1 d
C3 C 0.9212(3) 0.4780(3) 0.71499(11) 0.0312(6) Uani 1 d
Cl2 Cl 0.51526(8) -0.31828(10) 0.62298(4) 0.0523(2) Uani 1 d
O3 O 0.9834(2) -0.2580(3) 0.73959(9) 0.0401(5) Uani 1 d
O4 O 0.7580(2) -0.1345(2) 0.68227(10) 0.0399(5) Uani 1 d
C4 C 0.8995(3) -0.3528(3) 0.71556(11) 0.0304(6) Uani 1 d
C5 C 0.7653(3) -0.2844(3) 0.68365(12) 0.0315(6) Uani 1 d
C6 C 0.6661(3) -0.3917(4) 0.65965(12) 0.0341(6) Uani 1 d
Cl3 Cl 0.19683(7) 0.00698(11) 0.52485(3) 0.0444(2) Uani 1 d
O5 O 0.7143(2) 0.0463(3) 0.58039(8) 0.0349(4) Uani 1 d
O6 O 0.4605(2) 0.0536(3) 0.59900(8) 0.0328(4) Uani 1 d
C7 C 0.6197(3) 0.0237(3) 0.54099(11) 0.0297(5) Uani 1 d
C8 C 0.4726(3) 0.0278(3) 0.55208(11) 0.0294(5) Uani 1 d
C9 C 0.3613(3) 0.0036(4) 0.51064(11) 0.0325(6) Uani 1 d
O7 O 0.5419(2) 0.0466(3) 0.72251(8) 0.0366(5) Uani 1 d
H7A H 0.557(5) -0.057(3) 0.7364(16) 0.052(12) Uiso 1 d
H7B H 0.579(6) 0.111(5) 0.7512(15) 0.083(17) Uiso 1 d
N1 N 1.1599(4) -0.3009(6) 0.64108(16) 0.0759(12) Uani 1 d
N2 N 0.8213(4) -0.3240(4) 0.55495(14) 0.0565(8) Uani 1 d
C10 C 1.0328(3) -0.2635(4) 0.61173(13) 0.0408(7) Uani 1 d
C11 C 0.9847(3) -0.1123(4) 0.61408(12) 0.0372(6) Uani 1 d
H11 H 0.8985 -0.0899 0.5943 0.045 Uiso 1 calc
C12 C 1.0502(5) 0.0065(6) 0.64224(18) 0.0620(11) Uani 1 d
H12 H 1.0102 0.1073 0.6418 0.074 Uiso 1 calc
C13 C 1.1745(5) -0.0202(7) 0.67138(18) 0.0706(13) Uani 1 d
H13 H 1.2218 0.0625 0.691 0.085 Uiso 1 calc
C14 C 1.2323(4) -0.1698(8) 0.67227(17) 0.0764(16) Uani 1 d
H14 H 1.3182 -0.1881 0.6929 0.092 Uiso 1 calc
C15 C 0.9431(4) -0.3796(4) 0.57840(14) 0.0427(7) Uani 1 d
C16 C 0.9860(5) -0.5352(5) 0.57352(19) 0.0597(10) Uani 1 d
H16 H 1.0717 -0.5698 0.5909 0.072 Uiso 1 calc
C17 C 0.8979(6) -0.6368(6) 0.5421(2) 0.0733(13) Uani 1 d
H17 H 0.9233 -0.7427 0.5381 0.088 Uiso 1 calc
C18 C 0.7728(6) -0.5833(6) 0.5165(2) 0.0737(14) Uani 1 d
H18 H 0.7132 -0.6512 0.4946 0.088 Uiso 1 calc
C19 C 0.7371(5) -0.4259(6) 0.5238(2) 0.0677(12) Uani 1 d
H19 H 0.6519 -0.389 0.5066 0.081 Uiso 1 calc
O8 O 0.2911(4) -0.6628(6) 0.6205(2) 0.0946(14) Uani 1 d
H8A H 0.379(4) -0.618(9) 0.633(3) 0.13(3) Uiso 1 d
H8B H 0.304(9) -0.755(8) 0.601(4) 0.21(5) Uiso 1 d

loop_
_atom_site_aniso_label
_atom_site_aniso_U_11
_atom_site_aniso_U_22
_atom_site_aniso_U_33
_atom_site_aniso_U_23
_atom_site_aniso_U_13
_atom_site_aniso_U_12
Mn1 0.0317(2) 0.0258(2) 0.0257(2) -0.00143(15) -0.00243(17) 0.00149(16)
Cl1 0.0328(4) 0.0374(4) 0.0664(5) 0.0043(3) -0.0098(3) 0.0023(3)
O1 0.0342(11) 0.0281(10) 0.0497(12) -0.0004(9) -0.0068(9) 0.0010(8)
O2 0.0340(10) 0.0247(9) 0.0376(10) -0.0013(8) -0.0023(8) 0.0008(8)
C1 0.0320(13) 0.0274(13) 0.0314(13) 0.0009(11) 0.0042(11) 0.0009(11)
C2 0.0314(13) 0.0265(12) 0.0261(12) -0.0008(10) 0.0045(10) 0.0026(10)
C3 0.0291(13) 0.0303(14) 0.0329(13) 0.0017(11) 0.0017(10) 0.0022(11)
Cl2 0.0383(4) 0.0394(4) 0.0726(6) 0.0103(4) -0.0076(4) 0.0098(3)
O3 0.0429(12) 0.0297(10) 0.0452(12) -0.0043(9) 0.0013(9) -0.0053(9)
O4 0.0443(12) 0.0231(10) 0.0522(13) 0.0023(9) 0.0086(10) 0.0037(9)
C4 0.0326(13) 0.0287(13) 0.0302(13) -0.0004(11) 0.0064(10) -0.0027(11)
C5 0.0355(14) 0.0246(13) 0.0360(14) 0.0026(11) 0.0109(11) 0.0047(11)
C6 0.0306(13) 0.0277(13) 0.0424(16) 0.0037(12) 0.0023(11) 0.0043(11)
Cl3 0.0311(4) 0.0635(5) 0.0384(4) -0.0068(3) 0.0058(3) -0.0036(3)
O5 0.0310(10) 0.0446(11) 0.0264(9) -0.0056(8) -0.0020(8) 0.0005(9)
O6 0.0339(10) 0.0386(10) 0.0239(9) -0.0035(8) 0.0001(8) 0.0016(8)
C7 0.0326(13) 0.0286(13) 0.0252(12) -0.0024(10) -0.0019(10) -0.0010(10)
C8 0.0336(13) 0.0254(12) 0.0271(12) -0.0011(10) -0.0003(10) 0.0018(10)
C9 0.0286(13) 0.0390(15) 0.0287(13) -0.0013(11) 0.0020(10) -0.0010(11)
O7 0.0455(12) 0.0317(10) 0.0309(10) -0.0006(8) 0.0026(9) -0.0006(9)
N1 0.050(2) 0.117(4) 0.059(2) 0.009(2) 0.0067(16) 0.020(2)
N2 0.0487(17) 0.0598(19) 0.0578(19) -0.0015(16) 0.0014(14) 0.0013(15)
C10 0.0351(15) 0.0515(18) 0.0365(15) 0.0047(14) 0.0085(12) 0.0035(13)
C11 0.0366(15) 0.0418(16) 0.0344(15) -0.0002(13) 0.0095(12) 0.0028(13)
C12 0.069(3) 0.063(3) 0.057(2) -0.013(2) 0.021(2) -0.009(2)
C13 0.072(3) 0.088(4) 0.053(2) -0.016(2) 0.016(2) -0.010(3)
C14 0.0346(19) 0.141(5) 0.049(2) 0.003(3) -0.0038(16) -0.005(2)
C15 0.0398(16) 0.0461(17) 0.0435(17) 0.0072(14) 0.0110(13) 0.0015(14)
C16 0.056(2) 0.047(2) 0.072(3) -0.0019(19) 0.003(2) 0.0065(17)
C17 0.078(3) 0.045(2) 0.091(4) -0.006(2) 0.000(3) -0.001(2)
C18 0.081(3) 0.060(3) 0.073(3) -0.004(2) -0.002(3) -0.018(2)
C19 0.054(2) 0.069(3) 0.074(3) 0.005(2) -0.005(2) -0.002(2)
O8 0.0472(18) 0.096(3) 0.129(4) -0.032(3) -0.014(2) 0.0152(18)

loop_
_atom_type_symbol
_atom_type_description
_atom_type_scat_dispersion_real
_atom_type_scat_dispersion_imag
_atom_type_scat_source
C C 0.0181 0.0091 'International Tables Vol C Tables 4.2.6.8 and 6.1.1.4'
H H 0 0 'International Tables Vol C Tables 4.2.6.8 and 6.1.1.4'
Cl Cl 0.3639 0.7018 'International Tables Vol C Tables 4.2.6.8 and 6.1.1.4'
Mn Mn -0.5299 2.8052 'International Tables Vol C Tables 4.2.6.8 and 6.1.1.4'
N N 0.0311 0.018 'International Tables Vol C Tables 4.2.6.8 and 6.1.1.4'
O O 0.0492 0.0322 'International Tables Vol C Tables 4.2.6.8 and 6.1.1.4'

loop_
_geom_angle_atom_site_label_1
_geom_angle_atom_site_label_2
_geom_angle_atom_site_label_3
_geom_angle
_geom_angle_site_symmetry_1
_geom_angle_site_symmetry_3
O4 Mn1 O7 86.94(9) . .
O4 Mn1 O2 89.84(8) . .
O7 Mn1 O2 103.67(9) . .
O4 Mn1 O6 115.74(9) . .
O7 Mn1 O6 92.43(8) . .
O2 Mn1 O6 150.65(8) . .
O4 Mn1 O5 86.34(9) . .
O7 Mn1 O5 160.19(9) . .
O2 Mn1 O5 94.93(8) . .
O6 Mn1 O5 73.87(8) . .
O4 Mn1 O1 162.24(9) . .
O7 Mn1 O1 96.07(9) . .
O2 Mn1 O1 72.43(8) . .
O6 Mn1 O1 81.70(8) . .
O5 Mn1 O1 96.00(9) . .
C1 O1 Mn1 117.46(19) . .
C2 O2 Mn1 118.67(18) . .
O1 C1 C6 124.6(3) . 1_565
O1 C1 C2 115.8(2) . .
C6 C1 C2 119.5(3) 1_565 .
O2 C2 C3 125.7(3) . .
O2 C2 C1 115.5(2) . .
C3 C2 C1 118.8(2) . .
C2 C3 C4 122.0(3) . 1_565
C2 C3 Cl1 120.1(2) . .
C4 C3 Cl1 117.9(2) 1_565 .
C5 O4 Mn1 150.9(2) . .
O3 C4 C3 123.5(3) . 1_545
O3 C4 C5 117.9(3) . .
C3 C4 C5 118.6(2) 1_545 .
O4 C5 C6 126.8(3) . .
O4 C5 C4 115.2(3) . .
C6 C5 C4 118.0(2) . .
C5 C6 C1 122.6(3) . 1_545
C5 C6 Cl2 119.0(2) . .
C1 C6 Cl2 118.4(2) 1_545 .
C7 O5 Mn1 116.18(19) . .
C8 O6 Mn1 117.59(19) . .
O5 C7 C9 125.4(3) . 3_656
O5 C7 C8 116.0(2) . .
C9 C7 C8 118.6(2) 3_656 .
O6 C8 C9 123.9(3) . .
O6 C8 C7 116.3(2) . .
C9 C8 C7 119.8(3) . .
C7 C9 C8 121.6(3) 3_656 .
C7 C9 Cl3 119.9(2) 3_656 .
C8 C9 Cl3 118.5(2) . .
Mn1 O7 H7A 111(3) . .
Mn1 O7 H7B 111(4) . .
H7A O7 H7B 103(3) . .
C10 N1 C14 115.9(4) . .
C15 N2 C19 117.5(4) . .
C11 C10 N1 118.6(4) . .
C11 C10 C15 117.3(3) . .
N1 C10 C15 124.1(4) . .
C12 C11 C10 125.5(4) . .
C12 C11 H11 117.2 . .
C10 C11 H11 117.2 . .
C11 C12 C13 119.3(5) . .
C11 C12 H12 120.4 . .
C13 C12 H12 120.4 . .
C12 C13 C14 120.0(5) . .
C12 C13 H13 120 . .
C14 C13 H13 120 . .
C13 C14 N1 120.7(4) . .
C13 C14 H14 119.6 . .
N1 C14 H14 119.7 . .
N2 C15 C16 123.8(4) . .
N2 C15 C10 115.7(3) . .
C16 C15 C10 120.5(3) . .
C17 C16 C15 117.6(4) . .
C17 C16 H16 121.2 . .
C15 C16 H16 121.2 . .
C18 C17 C16 120.3(4) . .
C18 C17 H17 119.8 . .
C16 C17 H17 119.8 . .
C17 C18 C19 118.5(4) . .
C17 C18 H18 120.7 . .
C19 C18 H18 120.7 . .
N2 C19 C18 122.3(4) . .
N2 C19 H19 118.8 . .
C18 C19 H19 118.8 . .
H8A O8 H8B 107(4) . .

loop_
_geom_bond_atom_site_label_1
_geom_bond_atom_site_label_2
_geom_bond_distance
_geom_bond_site_symmetry_2
Mn1 O4 2.145(2) .
Mn1 O7 2.153(2) .
Mn1 O2 2.181(2) .
Mn1 O6 2.182(2) .
Mn1 O5 2.217(2) .
Mn1 O1 2.238(2) .
Cl1 C3 1.723(3) .
O1 C1 1.247(4) .
O2 C2 1.273(4) .
C1 C6 1.405(4) 1_565
C1 C2 1.519(4) .
C2 C3 1.380(4) .
C3 C4 1.430(4) 1_565
Cl2 C6 1.727(3) .
O3 C4 1.230(4) .
O4 C5 1.254(4) .
C4 C3 1.430(4) 1_545
C4 C5 1.539(4) .
C5 C6 1.388(4) .
C6 C1 1.405(4) 1_545
Cl3 C9 1.734(3) .
O5 C7 1.262(3) .
O6 C8 1.252(4) .
C7 C9 1.393(4) 3_656
C7 C8 1.535(4) .
C8 C9 1.401(4) .
C9 C7 1.393(4) 3_656
O7 H7A 0.937(19) .
O7 H7B 0.935(19) .
N1 C10 1.380(5) .
N1 C14 1.465(8) .
N2 C15 1.331(5) .
N2 C19 1.348(6) .
C10 C11 1.355(5) .
C10 C15 1.478(5) .
C11 C12 1.325(6) .
C11 H11 0.93 .
C12 C13 1.338(7) .
C12 H12 0.93 .
C13 C14 1.372(8) .
C13 H13 0.93 .
C14 H14 0.93 .
C15 C16 1.380(6) .
C16 C17 1.370(6) .
C16 H16 0.93 .
C17 C18 1.368(7) .
C17 H17 0.93 .
C18 C19 1.383(7) .
C18 H18 0.93 .
C19 H19 0.93 .
O8 H8A 0.94(2) .
O8 H8B 0.94(2) .

loop_
_geom_torsion_atom_site_label_1
_geom_torsion_atom_site_label_2
_geom_torsion_atom_site_label_3
_geom_torsion_atom_site_label_4
_geom_torsion
_geom_torsion_site_symmetry_1
_geom_torsion_site_symmetry_4
Mn1 O1 C1 C6 -179.6(2) . 1_565
Mn1 O1 C1 C2 0.9(3) . .
Mn1 O2 C2 C3 175.9(2) . .
Mn1 O2 C2 C1 -3.6(3) . .
O1 C1 C2 O2 1.8(4) . .
C6 C1 C2 O2 -177.8(3) 1_565 .
O1 C1 C2 C3 -177.7(3) . .
C6 C1 C2 C3 2.7(4) 1_565 .
O2 C2 C3 C4 -176.0(3) . 1_565
C1 C2 C3 C4 3.4(4) . 1_565
O2 C2 C3 Cl1 1.1(4) . .
C1 C2 C3 Cl1 -179.5(2) . .
Mn1 O4 C5 C6 1.2(7) . .
Mn1 O4 C5 C4 -178.8(3) . .
O3 C4 C5 O4 4.6(4) . .
C3 C4 C5 O4 -174.2(3) 1_545 .
O3 C4 C5 C6 -175.4(3) . .
C3 C4 C5 C6 5.7(4) 1_545 .
O4 C5 C6 C1 -179.8(3) . 1_545
C4 C5 C6 C1 0.3(5) . 1_545
O4 C5 C6 Cl2 0.7(5) . .
C4 C5 C6 Cl2 -179.3(2) . .
Mn1 O5 C7 C9 -178.9(2) . 3_656
Mn1 O5 C7 C8 1.2(3) . .
Mn1 O6 C8 C9 178.5(2) . .
Mn1 O6 C8 C7 -1.6(3) . .
O5 C7 C8 O6 0.3(4) . .
C9 C7 C8 O6 -179.6(3) 3_656 .
O5 C7 C8 C9 -179.9(3) . .
C9 C7 C8 C9 0.2(5) 3_656 .
O6 C8 C9 C7 179.6(3) . 3_656
C7 C8 C9 C7 -0.2(5) . 3_656
O6 C8 C9 Cl3 -0.8(4) . .
C7 C8 C9 Cl3 179.3(2) . .
C14 N1 C10 C11 -0.4(5) . .
C14 N1 C10 C15 -179.0(3) . .
N1 C10 C11 C12 0.6(6) . .
C15 C10 C11 C12 179.3(4) . .
C10 C11 C12 C13 0.0(7) . .
C11 C12 C13 C14 -0.7(7) . .
C12 C13 C14 N1 0.8(7) . .
C10 N1 C14 C13 -0.2(7) . .
C19 N2 C15 C16 -1.5(6) . .
C19 N2 C15 C10 179.4(4) . .
C11 C10 C15 N2 -1.7(5) . .
N1 C10 C15 N2 176.9(4) . .
C11 C10 C15 C16 179.1(4) . .
N1 C10 C15 C16 -2.3(6) . .
N2 C15 C16 C17 0.8(7) . .
C10 C15 C16 C17 179.9(4) . .
C15 C16 C17 C18 0.5(8) . .
C16 C17 C18 C19 -1.0(9) . .
C15 N2 C19 C18 0.9(7) . .
C17 C18 C19 N2 0.3(9) . .
